data_7226443
loop_
_publ_author_name
'Li, Gaocan'
'Xu, Yangyang'
'Zhuang, Weihua'
'Wang, Yunbing'

_publ_section_title
;
 Preparation of organic mechanochromic fluorophores with simple structures
 and promising mechanochromic luminescence properties
;
_journal_name_full 'RSC Adv.'
_journal_paper_doi 10.1039/C6RA20022B
_journal_year 2016
_chemical_formula_moiety 'C29 H38 P, F6 P'
_chemical_formula_sum 'C29 H38 F6 P2'
_chemical_formula_weight 562.53
_chemical_name_systematic '1 PF6'
_space_group_crystal_system triclinic
_space_group_IT_number 2
_space_group_name_Hall '-P 1'
_space_group_name_H-M_alt 'P -1'
_symmetry_space_group_name_Hall '-P 1'
_symmetry_space_group_name_H-M 'P -1'
_atom_sites_solution_hydrogens geom
_atom_sites_solution_primary direct
_atom_sites_solution_secondary difmap
_audit_creation_date 2015-10-28
_audit_creation_method
;
Olex2 1.2-beta
(compiled 2015.09.30 svn.r3233 for OlexSys, GUI svn.r5103)
;
_audit_update_record
;
2016-01-07 deposited with the CCDC.
2016-08-31 downloaded from the CCDC.
;
_cell_angle_alpha 107.945(4)
_cell_angle_beta 96.334(4)
_cell_angle_gamma 107.336(5)
_cell_formula_units_Z 2
_cell_length_a 10.7112(6)
_cell_length_b 11.0294(6)
_cell_length_c 13.6960(5)
_cell_measurement_reflns_used 3613
_cell_measurement_temperature 293(2)
_cell_measurement_theta_max 27.5140
_cell_measurement_theta_min 3.7180
_cell_volume 1432.52(14)
_computing_cell_refinement
;
CrysAlisPro, Agilent Technologies,
Version 1.171.37.35 (release 13-08-2014 CrysAlis171 .NET)
(compiled Aug 13 2014,18:06:01)
;
_computing_data_collection
;
CrysAlisPro, Agilent Technologies,
Version 1.171.37.35 (release 13-08-2014 CrysAlis171 .NET)
(compiled Aug 13 2014,18:06:01)
;
_computing_data_reduction
;
CrysAlisPro, Agilent Technologies,
Version 1.171.37.35 (release 13-08-2014 CrysAlis171 .NET)
(compiled Aug 13 2014,18:06:01)
;
_computing_molecular_graphics 'Olex2 (Dolomanov et al., 2009)'
_computing_publication_material 'Olex2 (Dolomanov et al., 2009)'
_computing_structure_refinement 'ShelXH-1997 (Sheldrick, 2008)'
_computing_structure_solution
;
Superflip (Palatinus & Chapuis, 2007;Palatinus & van der Lee, 2008;
Palatinus et al., 2012)
;
_diffrn_ambient_temperature 293.15
_diffrn_detector 'CCD plate'
_diffrn_detector_area_resol_mean 16.0874
_diffrn_detector_type Eos
_diffrn_measured_fraction_theta_full 0.997
_diffrn_measured_fraction_theta_max 0.997
_diffrn_measurement_details
;
  1 omega  -65.00  -39.00   1.0000   60.0000
omega____ theta____ kappa____ phi______ frames
    -      -14.9669 -178.0000   60.0000 26

  2 omega  -42.00   52.00   1.0000   60.0000
omega____ theta____ kappa____ phi______ frames
    -      -14.9669   77.0000 -150.0000 94

  3 omega  -70.00  -45.00   1.0000   60.0000
omega____ theta____ kappa____ phi______ frames
    -      -14.9669 -178.0000 -120.0000 25

  4 omega  -80.00   12.00   1.0000   60.0000
omega____ theta____ kappa____ phi______ frames
    -      -14.9669  -77.0000   90.0000 92

  5 omega  -11.00   18.00   1.0000   60.0000
omega____ theta____ kappa____ phi______ frames
    -      -14.9669  -99.0000  -30.0000 29

  6 omega   -1.00   69.00   1.0000   60.0000
omega____ theta____ kappa____ phi______ frames
    -       16.6856   38.0000    0.0000 70

  7 omega   50.00   84.00   1.0000   60.0000
omega____ theta____ kappa____ phi______ frames
    -       16.6856   57.0000    0.0000 34
;
_diffrn_measurement_device 'four-circle diffractometer'
_diffrn_measurement_device_type 'Xcalibur, Eos'
_diffrn_measurement_method '\w scans'
_diffrn_orient_matrix_UB_11 -0.0446522000
_diffrn_orient_matrix_UB_12 -0.0530390000
_diffrn_orient_matrix_UB_13 0.0115627000
_diffrn_orient_matrix_UB_21 -0.0109168000
_diffrn_orient_matrix_UB_22 -0.0449564000
_diffrn_orient_matrix_UB_23 -0.0524578000
_diffrn_orient_matrix_UB_31 0.0543159000
_diffrn_orient_matrix_UB_32 -0.0194347000
_diffrn_orient_matrix_UB_33 0.0152433000
_diffrn_radiation_monochromator graphite
_diffrn_radiation_probe x-ray
_diffrn_radiation_type MoK\a
_diffrn_radiation_wavelength 0.71073
_diffrn_reflns_av_R_equivalents 0.0205
_diffrn_reflns_av_unetI/netI 0.0476
_diffrn_reflns_limit_h_max 13
_diffrn_reflns_limit_h_min -13
_diffrn_reflns_limit_k_max 13
_diffrn_reflns_limit_k_min -12
_diffrn_reflns_limit_l_max 17
_diffrn_reflns_limit_l_min -17
_diffrn_reflns_number 11380
_diffrn_reflns_theta_full 26.37
_diffrn_reflns_theta_max 26.37
_diffrn_reflns_theta_min 3.00
_diffrn_source 'Enhance (Mo) X-ray Source'
_exptl_absorpt_coefficient_mu 0.207
_exptl_absorpt_correction_T_max 1.00000
_exptl_absorpt_correction_T_min 0.83575
_exptl_absorpt_correction_type multi-scan
_exptl_absorpt_process_details
;
CrysAlisPro, Agilent Technologies,
Version 1.171.37.35 (release 13-08-2014 CrysAlis171 .NET)
(compiled Aug 13 2014,18:06:01)
Empirical absorption correction using spherical harmonics,
 implemented in SCALE3 ABSPACK scaling algorithm.
;
_exptl_crystal_colour colorless
_exptl_crystal_density_diffrn 1.304
_exptl_crystal_density_method 'not measured'
_exptl_crystal_F_000 592
_exptl_crystal_size_max 0.3
_exptl_crystal_size_mid 0.2
_exptl_crystal_size_min 0.2
_refine_diff_density_max 0.515
_refine_diff_density_min -0.444
_refine_diff_density_rms 0.054
_refine_ls_extinction_method none
_refine_ls_goodness_of_fit_ref 1.068
_refine_ls_hydrogen_treatment constr
_refine_ls_matrix_type full
_refine_ls_number_parameters 350
_refine_ls_number_reflns 5842
_refine_ls_number_restraints 0
_refine_ls_restrained_S_all 1.068
_refine_ls_R_factor_all 0.0948
_refine_ls_R_factor_gt 0.0634
_refine_ls_shift/su_max 0.000
_refine_ls_shift/su_mean 0.000
_refine_ls_structure_factor_coef Fsqd
_refine_ls_weighting_details 'calc w=1/[\s^2^(Fo^2^)+(0.1104P)^2^+0.0000P] where P=(Fo^2^+2Fc^2^)/3'
_refine_ls_weighting_scheme calc
_refine_ls_wR_factor_gt 0.1793
_refine_ls_wR_factor_ref 0.2011
_reflns_number_gt 3795
_reflns_number_total 5842
_reflns_threshold_expression >2sigma(I)
_cod_data_source_file c6ra20022b2.cif
_cod_data_source_block 151022_s1_lgs_m
_cod_original_cell_volume 1432.53(12)
_cod_database_code 7226443
_reflns_odcompleteness_completeness 99.78
_reflns_odcompleteness_iscentric 1
_reflns_odcompleteness_theta 26.32
_olex2_refinement_description
;
1. Fixed Uiso
 At 1.2 times of:
  All C(H) groups, All C(H,H) groups
 At 1.5 times of:
  All C(H,H,H) groups
2. Uiso/Uaniso restraints and constraints
Uanis(F4) = Uanis(F4A)
Uanis(F3) = Uanis(F3A)
Uanis(F6) = Uanis(F6A)
Uanis(F5) = Uanis(F5A)
3. Others
 Sof(F4A)=Sof(F3A)=Sof(F6A)=Sof(F5A)=1-FVAR(1)
 Sof(F3)=Sof(F4)=Sof(F5)=Sof(F6)=FVAR(1)
4.a Secondary CH2 refined with riding coordinates:
 C17(H17a,H17b), C27(H27a,H27b), C19(H19a,H19b), C23(H23a,H23b), C24(H24a,
 H24b), C25(H25a,H25b), C28(H28a,H28b), C20(H20a,H20b), C21(H21a,H21b), C1(H1a,
 H1b)
4.b Aromatic/amide H refined with riding coordinates:
 C16(H16), C10(H10), C9(H9), C15(H15), C1AA(H1AA), C7(H7), C6(H6), C4(H4),
 C3(H3)
4.c Idealised Me refined as rotating group:
 C26(H26a,H26b,H26c), C22(H22a,H22b,H22c), C2(H2a,H2b,H2c)
;
_olex2_submission_special_instructions 'No special instructions were received'

loop_
_space_group_symop_id
_space_group_symop_operation_xyz
1 'x, y, z'
2 '-x, -y, -z'

loop_
_atom_site_label
_atom_site_type_symbol
_atom_site_fract_x
_atom_site_fract_y
_atom_site_fract_z
_atom_site_U_iso_or_equiv
_atom_site_adp_type
_atom_site_occupancy
_atom_site_calc_flag
_atom_site_disorder_assembly
_atom_site_disorder_group
_atom_site_refinement_flags_posn
P18 P 0.72892(7) 0.13420(7) 0.27518(5) 0.0424(2) Uani 1 d . . .
C12 C 0.9514(3) 0.1420(3) 0.5082(2) 0.0421(6) Uani 1 d . . .
C17 C 0.8480(3) 0.0598(3) 0.3122(2) 0.0498(7) Uani 1 d . . .
H17A H 0.7987 -0.0221 0.3237 0.060 Uiso 1 calc . . R
H17B H 0.8889 0.0325 0.2533 0.060 Uiso 1 calc . . R
C13 C 1.0627(3) 0.2231(3) 0.5947(2) 0.0464(7) Uani 1 d . . .
C11 C 0.9591(3) 0.1493(3) 0.4091(2) 0.0480(7) Uani 1 d . . .
C27 C 0.8150(3) 0.2882(3) 0.2552(2) 0.0533(7) Uani 1 d . . .
H27A H 0.7512 0.3325 0.2458 0.064 Uiso 1 calc . . R
H27B H 0.8828 0.3486 0.3186 0.064 Uiso 1 calc . . R
C14 C 1.0594(3) 0.2166(3) 0.6968(2) 0.0512(7) Uani 1 d . . .
C19 C 0.6137(3) 0.0096(3) 0.1564(2) 0.0536(7) Uani 1 d . . .
H19A H 0.5563 0.0509 0.1296 0.064 Uiso 1 calc . . R
H19B H 0.6644 -0.0162 0.1041 0.064 Uiso 1 calc . . R
C8 C 1.1807(3) 0.3112(3) 0.5797(2) 0.0516(7) Uani 1 d . . .
C23 C 0.6331(3) 0.1707(3) 0.3733(2) 0.0510(7) Uani 1 d . . .
H23A H 0.5505 0.1743 0.3395 0.061 Uiso 1 calc . . R
H23B H 0.6087 0.0950 0.3978 0.061 Uiso 1 calc . . R
C0AA C 0.9431(3) 0.1285(3) 0.7131(2) 0.0552(8) Uani 1 d . . .
C16 C 0.8349(3) 0.0530(3) 0.5291(2) 0.0544(7) Uani 1 d . . .
H16 H 0.7606 -0.0017 0.4743 0.065 Uiso 1 calc . . R
C5 C 1.1720(3) 0.2940(3) 0.7821(2) 0.0594(8) Uani 1 d . . .
C10 C 1.0774(3) 0.2349(3) 0.3968(2) 0.0557(8) Uani 1 d . . .
H10 H 1.0835 0.2382 0.3304 0.067 Uiso 1 calc . . R
C9 C 1.1839(3) 0.3135(3) 0.4796(3) 0.0585(8) Uani 1 d . . .
H9 H 1.2604 0.3700 0.4686 0.070 Uiso 1 calc . . R
C24 C 0.6989(4) 0.3001(3) 0.4685(2) 0.0649(9) Uani 1 d . . .
H24A H 0.7339 0.3760 0.4455 0.078 Uiso 1 calc . . R
H24B H 0.7736 0.2924 0.5100 0.078 Uiso 1 calc . . R
C25 C 0.5991(4) 0.3279(4) 0.5370(3) 0.0808(11) Uani 1 d . . .
H25A H 0.6413 0.4171 0.5919 0.097 Uiso 1 calc . . R
H25B H 0.5220 0.3298 0.4938 0.097 Uiso 1 calc . . R
C15 C 0.8325(3) 0.0482(3) 0.6251(2) 0.0571(8) Uani 1 d . . .
H15 H 0.7559 -0.0096 0.6351 0.069 Uiso 1 calc . . R
C1AA C 0.9439(4) 0.1217(4) 0.8138(3) 0.0738(10) Uani 1 d . . .
H1AA H 0.8677 0.0663 0.8261 0.089 Uiso 1 calc . . R
C7 C 1.2919(3) 0.3898(3) 0.6674(3) 0.0637(8) Uani 1 d . . .
H7 H 1.3687 0.4480 0.6580 0.076 Uiso 1 calc . . R
C6 C 1.2886(4) 0.3821(3) 0.7623(3) 0.0720(10) Uani 1 d . . .
H6 H 1.3633 0.4347 0.8172 0.086 Uiso 1 calc . . R
C4 C 1.1665(5) 0.2803(4) 0.8798(3) 0.0807(11) Uani 1 d . . .
H4 H 1.2404 0.3303 0.9358 0.097 Uiso 1 calc . . R
C26 C 0.5520(5) 0.2250(4) 0.5866(3) 0.1037(15) Uani 1 d . . .
H26A H 0.4977 0.1392 0.5332 0.156 Uiso 1 calc . . GR
H26B H 0.4998 0.2543 0.6355 0.156 Uiso 1 calc . . GR
H26C H 0.6280 0.2152 0.6232 0.156 Uiso 1 calc . . GR
C3 C 1.0551(5) 0.1954(4) 0.8943(3) 0.0836(12) Uani 1 d . . .
H3 H 1.0543 0.1871 0.9598 0.100 Uiso 1 calc . . R
C28 C 0.8832(3) 0.2712(3) 0.1612(3) 0.0651(9) Uani 1 d . . .
H28A H 0.9479 0.2275 0.1697 0.078 Uiso 1 calc . . R
H28B H 0.8163 0.2129 0.0969 0.078 Uiso 1 calc . . R
C20 C 0.5261(4) -0.1179(3) 0.1696(3) 0.0730(10) Uani 1 d . . .
H20A H 0.5832 -0.1647 0.1884 0.088 Uiso 1 calc . . R
H20B H 0.4842 -0.0909 0.2280 0.088 Uiso 1 calc . . R
C22 C 0.3351(6) -0.3383(5) 0.0885(4) 0.145(2) Uani 1 d . . .
H22A H 0.2962 -0.4094 0.0207 0.217 Uiso 1 calc . . GR
H22B H 0.2651 -0.3198 0.1217 0.217 Uiso 1 calc . . GR
H22C H 0.3889 -0.3666 0.1314 0.217 Uiso 1 calc . . GR
C21 C 0.4191(4) -0.2154(4) 0.0757(3) 0.0887(12) Uani 1 d . . .
H21A H 0.3618 -0.1687 0.0571 0.106 Uiso 1 calc . . R
H21B H 0.4609 -0.2421 0.0172 0.106 Uiso 1 calc . . R
C1 C 0.9547(5) 0.4091(5) 0.1522(4) 0.0936(14) Uani 1 d . . .
H1A H 0.9868 0.3931 0.0876 0.112 Uiso 1 calc . . R
H1B H 0.8900 0.4538 0.1472 0.112 Uiso 1 calc . . R
C2 C 1.0682(5) 0.5009(5) 0.2405(5) 0.1233(19) Uani 1 d . . .
H2A H 1.0353 0.5334 0.3022 0.185 Uiso 1 calc . . GR
H2B H 1.1179 0.5767 0.2233 0.185 Uiso 1 calc . . GR
H2C H 1.1256 0.4528 0.2537 0.185 Uiso 1 calc . . GR
P1 P 0.34678(8) 0.24738(9) 0.17696(6) 0.0564(3) Uani 1 d . . .
F1 F 0.5040(2) 0.2806(2) 0.19139(19) 0.0935(7) Uani 1 d A . .
F2 F 0.1903(2) 0.2109(3) 0.1630(2) 0.1156(9) Uani 1 d A . .
F3 F 0.3390(4) 0.1400(5) 0.2355(5) 0.122(2) Uani 0.723(4) d A 1 .
F4 F 0.3186(5) 0.1262(5) 0.0707(4) 0.152(2) Uani 0.723(4) d A 1 .
F5 F 0.3589(5) 0.3543(7) 0.1242(6) 0.146(3) Uani 0.723(4) d A 1 .
F6 F 0.3756(5) 0.3596(5) 0.2878(4) 0.151(2) Uani 0.723(4) d A 1 .
F4A F 0.3310(14) 0.1080(18) 0.1297(11) 0.152(2) Uani 0.277(4) d A 2 .
F3A F 0.3430(14) 0.2196(15) 0.2717(15) 0.122(2) Uani 0.277(4) d A 2 .
F6A F 0.3682(14) 0.3960(17) 0.2249(13) 0.151(2) Uani 0.277(4) d A 2 .
F5A F 0.3423(14) 0.2613(18) 0.0721(16) 0.146(3) Uani 0.277(4) d A 2 .

loop_
_atom_site_aniso_label
_atom_site_aniso_U_11
_atom_site_aniso_U_22
_atom_site_aniso_U_33
_atom_site_aniso_U_23
_atom_site_aniso_U_13
_atom_site_aniso_U_12
P18 0.0449(4) 0.0461(4) 0.0398(4) 0.0135(3) 0.0083(3) 0.0232(3)
C12 0.0418(16) 0.0384(14) 0.0513(16) 0.0171(13) 0.0080(12) 0.0211(13)
C17 0.0519(18) 0.0538(17) 0.0478(15) 0.0157(14) 0.0047(13) 0.0292(15)
C13 0.0506(17) 0.0392(14) 0.0532(16) 0.0142(13) 0.0064(13) 0.0253(14)
C11 0.0481(17) 0.0454(16) 0.0555(17) 0.0176(14) 0.0091(13) 0.0248(14)
C27 0.0492(18) 0.0548(18) 0.0665(19) 0.0248(16) 0.0192(15) 0.0277(15)
C14 0.060(2) 0.0440(16) 0.0534(17) 0.0120(14) 0.0092(14) 0.0302(15)
C19 0.059(2) 0.0580(18) 0.0422(15) 0.0138(14) 0.0085(13) 0.0242(16)
C8 0.0440(17) 0.0379(15) 0.070(2) 0.0152(15) 0.0091(15) 0.0170(13)
C23 0.0581(19) 0.0579(18) 0.0474(15) 0.0193(15) 0.0162(14) 0.0329(15)
C0AA 0.062(2) 0.0511(17) 0.0624(19) 0.0214(16) 0.0169(16) 0.0311(16)
C16 0.0431(17) 0.0525(17) 0.072(2) 0.0263(16) 0.0078(14) 0.0196(14)
C5 0.071(2) 0.0466(17) 0.0509(17) 0.0038(14) -0.0055(15) 0.0282(17)
C10 0.056(2) 0.0617(19) 0.0600(18) 0.0282(16) 0.0172(15) 0.0275(17)
C9 0.0491(19) 0.0537(18) 0.082(2) 0.0319(18) 0.0203(17) 0.0210(16)
C24 0.083(3) 0.0543(19) 0.0606(19) 0.0153(16) 0.0273(17) 0.0301(18)
C25 0.114(3) 0.080(3) 0.068(2) 0.022(2) 0.042(2) 0.058(3)
C15 0.055(2) 0.0620(19) 0.074(2) 0.0388(18) 0.0235(16) 0.0291(16)
C1AA 0.096(3) 0.079(2) 0.069(2) 0.035(2) 0.032(2) 0.047(2)
C7 0.058(2) 0.0499(18) 0.078(2) 0.0179(18) 0.0075(17) 0.0197(16)
C6 0.068(2) 0.0483(19) 0.076(2) -0.0003(18) -0.0145(18) 0.0211(18)
C4 0.106(3) 0.071(2) 0.053(2) 0.0012(19) -0.004(2) 0.044(2)
C26 0.131(4) 0.110(3) 0.099(3) 0.043(3) 0.070(3) 0.062(3)
C3 0.122(4) 0.084(3) 0.051(2) 0.021(2) 0.020(2) 0.047(3)
C28 0.068(2) 0.080(2) 0.065(2) 0.0389(19) 0.0238(17) 0.0336(19)
C20 0.080(3) 0.063(2) 0.0566(19) 0.0154(18) -0.0055(17) 0.0120(19)
C22 0.143(5) 0.093(4) 0.120(4) 0.024(3) -0.029(3) -0.031(3)
C21 0.085(3) 0.081(3) 0.067(2) 0.009(2) 0.002(2) 0.006(2)
C1 0.103(4) 0.099(3) 0.126(4) 0.071(3) 0.062(3) 0.057(3)
C2 0.104(4) 0.080(3) 0.194(6) 0.054(4) 0.056(4) 0.030(3)
P1 0.0529(5) 0.0701(6) 0.0537(5) 0.0231(5) 0.0148(4) 0.0303(4)
F1 0.0518(13) 0.1067(17) 0.1301(19) 0.0512(16) 0.0211(12) 0.0297(12)
F2 0.0619(15) 0.167(3) 0.137(2) 0.059(2) 0.0317(14) 0.0583(16)
F3 0.082(2) 0.121(4) 0.183(5) 0.115(5) -0.001(2) 0.009(3)
F4 0.110(3) 0.174(4) 0.077(3) -0.056(4) 0.035(3) 0.014(2)
F5 0.120(3) 0.145(5) 0.231(7) 0.149(6) 0.019(3) 0.047(4)
F6 0.137(3) 0.158(4) 0.087(3) -0.035(3) 0.041(3) 0.030(3)
F4A 0.110(3) 0.174(4) 0.077(3) -0.056(4) 0.035(3) 0.014(2)
F3A 0.082(2) 0.121(4) 0.183(5) 0.115(5) -0.001(2) 0.009(3)
F6A 0.137(3) 0.158(4) 0.087(3) -0.035(3) 0.041(3) 0.030(3)
F5A 0.120(3) 0.145(5) 0.231(7) 0.149(6) 0.019(3) 0.047(4)

loop_
_atom_type_symbol
_atom_type_description
_atom_type_scat_dispersion_real
_atom_type_scat_dispersion_imag
_atom_type_scat_source
C C 0.0033 0.0016 'International Tables Vol C Tables 4.2.6.8 and 6.1.1.4'
H H 0.0000 0.0000 'International Tables Vol C Tables 4.2.6.8 and 6.1.1.4'
F F 0.0171 0.0103 'International Tables Vol C Tables 4.2.6.8 and 6.1.1.4'
P P 0.1023 0.0942 'International Tables Vol C Tables 4.2.6.8 and 6.1.1.4'

loop_
_geom_angle_atom_site_label_1
_geom_angle_atom_site_label_2
_geom_angle_atom_site_label_3
_geom_angle
C27 P18 C17 110.19(14)
C27 P18 C19 111.12(14)
C27 P18 C23 109.13(14)
C19 P18 C17 106.94(13)
C19 P18 C23 107.57(14)
C23 P18 C17 111.86(13)
C13 C12 C16 116.9(2)
C11 C12 C13 119.5(3)
C11 C12 C16 123.6(3)
P18 C17 H17A 108.2
P18 C17 H17B 108.2
H17A C17 H17B 107.3
C11 C17 P18 116.41(19)
C11 C17 H17A 108.2
C11 C17 H17B 108.2
C12 C13 C14 121.1(3)
C12 C13 C8 120.0(3)
C14 C13 C8 118.9(3)
C12 C11 C17 122.3(3)
C12 C11 C10 119.0(3)
C10 C11 C17 118.5(3)
P18 C27 H27A 108.3
P18 C27 H27B 108.3
H27A C27 H27B 107.4
C28 C27 P18 115.7(2)
C28 C27 H27A 108.3
C28 C27 H27B 108.3
C0AA C14 C13 119.8(3)
C5 C14 C13 121.0(3)
C5 C14 C0AA 119.2(3)
P18 C19 H19A 108.7
P18 C19 H19B 108.7
H19A C19 H19B 107.6
C20 C19 P18 114.31(19)
C20 C19 H19A 108.7
C20 C19 H19B 108.7
C13 C8 C7 118.9(3)
C9 C8 C13 118.3(3)
C9 C8 C7 122.8(3)
P18 C23 H23A 108.0
P18 C23 H23B 108.0
H23A C23 H23B 107.2
C24 C23 P18 117.2(2)
C24 C23 H23A 108.0
C24 C23 H23B 108.0
C14 C0AA C15 118.2(3)
C1AA C0AA C14 118.5(3)
C1AA C0AA C15 123.3(3)
C12 C16 H16 119.2
C15 C16 C12 121.6(3)
C15 C16 H16 119.2
C14 C5 C6 117.5(3)
C4 C5 C14 119.2(3)
C4 C5 C6 123.3(3)
C11 C10 H10 119.1
C9 C10 C11 121.7(3)
C9 C10 H10 119.1
C8 C9 H9 119.2
C10 C9 C8 121.5(3)
C10 C9 H9 119.2
C23 C24 H24A 109.4
C23 C24 H24B 109.4
C23 C24 C25 111.3(3)
H24A C24 H24B 108.0
C25 C24 H24A 109.4
C25 C24 H24B 109.4
C24 C25 H25A 108.9
C24 C25 H25B 108.9
H25A C25 H25B 107.7
C26 C25 C24 113.4(3)
C26 C25 H25A 108.9
C26 C25 H25B 108.9
C0AA C15 H15 118.8
C16 C15 C0AA 122.5(3)
C16 C15 H15 118.8
C0AA C1AA H1AA 119.5
C3 C1AA C0AA 121.1(4)
C3 C1AA H1AA 119.5
C8 C7 H7 119.1
C6 C7 C8 121.8(3)
C6 C7 H7 119.1
C5 C6 H6 119.1
C7 C6 C5 121.8(3)
C7 C6 H6 119.1
C5 C4 H4 119.4
C3 C4 C5 121.1(4)
C3 C4 H4 119.4
C25 C26 H26A 109.5
C25 C26 H26B 109.5
C25 C26 H26C 109.5
H26A C26 H26B 109.5
H26A C26 H26C 109.5
H26B C26 H26C 109.5
C1AA C3 H3 119.5
C4 C3 C1AA 120.9(3)
C4 C3 H3 119.5
C27 C28 H28A 109.4
C27 C28 H28B 109.4
H28A C28 H28B 108.0
C1 C28 C27 111.3(3)
C1 C28 H28A 109.4
C1 C28 H28B 109.4
C19 C20 H20A 108.4
C19 C20 H20B 108.4
H20A C20 H20B 107.5
C21 C20 C19 115.4(3)
C21 C20 H20A 108.4
C21 C20 H20B 108.4
H22A C22 H22B 109.5
H22A C22 H22C 109.5
H22B C22 H22C 109.5
C21 C22 H22A 109.5
C21 C22 H22B 109.5
C21 C22 H22C 109.5
C20 C21 H21A 108.5
C20 C21 H21B 108.5
C22 C21 C20 115.3(3)
C22 C21 H21A 108.5
C22 C21 H21B 108.5
H21A C21 H21B 107.5
C28 C1 H1A 108.7
C28 C1 H1B 108.7
H1A C1 H1B 107.6
C2 C1 C28 114.3(3)
C2 C1 H1A 108.7
C2 C1 H1B 108.7
C1 C2 H2A 109.5
C1 C2 H2B 109.5
C1 C2 H2C 109.5
H2A C2 H2B 109.5
H2A C2 H2C 109.5
H2B C2 H2C 109.5
F1 P1 F3 89.51(18)
F2 P1 F1 178.57(13)
F2 P1 F3 89.15(19)
F4 P1 F1 91.36(19)
F4 P1 F2 88.1(2)
F4 P1 F3 87.4(3)
F5 P1 F1 88.98(19)
F5 P1 F2 92.4(2)
F5 P1 F3 177.8(3)
F5 P1 F4 94.2(3)
F5 P1 F6 90.7(3)
F6 P1 F1 88.08(19)
F6 P1 F2 92.4(2)
F6 P1 F3 87.7(3)
F6 P1 F4 175.1(3)
F4A P1 F1 87.3(6)
F4A P1 F2 91.4(6)
F4A P1 F3 53.2(7)
F4A P1 F4 34.4(7)
F4A P1 F5 128.3(7)
F4A P1 F6 140.7(7)
F4A P1 F3A 84.9(8)
F4A P1 F6A 177.7(7)
F4A P1 F5A 89.8(8)
F3A P1 F1 93.4(6)
F3A P1 F2 85.7(6)
F3A P1 F3 31.8(7)
F3A P1 F4 118.8(7)
F3A P1 F5 146.8(7)
F3A P1 F6 56.4(6)
F3A P1 F6A 96.5(9)
F3A P1 F5A 174.1(8)
F6A P1 F1 90.8(5)
F6A P1 F2 90.5(6)
F6A P1 F3 128.1(8)
F6A P1 F4 144.4(8)
F6A P1 F5 50.3(7)
F6A P1 F6 40.5(7)
F5A P1 F1 89.0(6)
F5A P1 F2 91.8(6)
F5A P1 F3 143.0(7)
F5A P1 F4 55.7(7)
F5A P1 F5 38.5(6)
F5A P1 F6 129.2(7)
F5A P1 F6A 88.9(8)

loop_
_geom_bond_atom_site_label_1
_geom_bond_atom_site_label_2
_geom_bond_distance
P18 C17 1.816(2)
P18 C27 1.794(3)
P18 C19 1.797(3)
P18 C23 1.800(3)
C12 C13 1.423(4)
C12 C11 1.394(4)
C12 C16 1.457(4)
C17 H17A 0.9700
C17 H17B 0.9700
C17 C11 1.515(4)
C13 C14 1.425(4)
C13 C8 1.426(4)
C11 C10 1.399(4)
C27 H27A 0.9700
C27 H27B 0.9700
C27 C28 1.539(4)
C14 C0AA 1.421(4)
C14 C5 1.418(4)
C19 H19A 0.9700
C19 H19B 0.9700
C19 C20 1.516(4)
C8 C9 1.383(4)
C8 C7 1.428(4)
C23 H23A 0.9700
C23 H23B 0.9700
C23 C24 1.511(4)
C0AA C15 1.429(4)
C0AA C1AA 1.403(4)
C16 H16 0.9300
C16 C15 1.335(4)
C5 C6 1.447(5)
C5 C4 1.397(5)
C10 H10 0.9300
C10 C9 1.363(4)
C9 H9 0.9300
C24 H24A 0.9700
C24 H24B 0.9700
C24 C25 1.535(4)
C25 H25A 0.9700
C25 H25B 0.9700
C25 C26 1.489(5)
C15 H15 0.9300
C1AA H1AA 0.9300
C1AA C3 1.370(5)
C7 H7 0.9300
C7 C6 1.331(5)
C6 H6 0.9300
C4 H4 0.9300
C4 C3 1.357(5)
C26 H26A 0.9600
C26 H26B 0.9600
C26 H26C 0.9600
C3 H3 0.9300
C28 H28A 0.9700
C28 H28B 0.9700
C28 C1 1.535(5)
C20 H20A 0.9700
C20 H20B 0.9700
C20 C21 1.488(5)
C22 H22A 0.9600
C22 H22B 0.9600
C22 H22C 0.9600
C22 C21 1.460(5)
C21 H21A 0.9700
C21 H21B 0.9700
C1 H1A 0.9700
C1 H1B 0.9700
C1 C2 1.467(6)
C2 H2A 0.9600
C2 H2B 0.9600
C2 H2C 0.9600
P1 F1 1.588(2)
P1 F2 1.577(2)
P1 F3 1.611(4)
P1 F4 1.569(4)
P1 F5 1.544(4)
P1 F6 1.563(4)
P1 F4A 1.421(17)
P1 F3A 1.424(16)
P1 F6A 1.500(17)
P1 F5A 1.488(17)

loop_
_geom_torsion_atom_site_label_1
_geom_torsion_atom_site_label_2
_geom_torsion_atom_site_label_3
_geom_torsion_atom_site_label_4
_geom_torsion
P18 C17 C11 C12 96.9(3)
P18 C17 C11 C10 -88.0(3)
P18 C27 C28 C1 -179.5(3)
P18 C19 C20 C21 173.1(3)
P18 C23 C24 C25 171.9(2)
C12 C13 C14 C0AA -0.3(4)
C12 C13 C14 C5 177.8(2)
C12 C13 C8 C9 -0.9(4)
C12 C13 C8 C7 -178.9(2)
C12 C11 C10 C9 -1.6(4)
C12 C16 C15 C0AA -0.4(4)
C17 P18 C27 C28 66.4(3)
C17 P18 C19 C20 66.0(3)
C17 P18 C23 C24 80.6(2)
C17 C11 C10 C9 -176.9(2)
C13 C12 C11 C17 176.2(2)
C13 C12 C11 C10 1.1(4)
C13 C12 C16 C15 0.3(4)
C13 C14 C0AA C15 0.2(4)
C13 C14 C0AA C1AA 178.5(2)
C13 C14 C5 C6 1.6(4)
C13 C14 C5 C4 -177.3(3)
C13 C8 C9 C10 0.4(4)
C13 C8 C7 C6 0.6(4)
C11 C12 C13 C14 -179.0(2)
C11 C12 C13 C8 0.1(4)
C11 C12 C16 C15 179.3(2)
C11 C10 C9 C8 0.8(4)
C27 P18 C17 C11 57.0(2)
C27 P18 C19 C20 -173.7(2)
C27 P18 C23 C24 -41.6(3)
C27 C28 C1 C2 65.3(4)
C14 C13 C8 C9 178.2(2)
C14 C13 C8 C7 0.1(4)
C14 C0AA C15 C16 0.2(4)
C14 C0AA C1AA C3 -1.7(5)
C14 C5 C6 C7 -0.8(5)
C14 C5 C4 C3 -0.6(5)
C19 P18 C17 C11 177.8(2)
C19 P18 C27 C28 -52.0(3)
C19 P18 C23 C24 -162.3(2)
C19 C20 C21 C22 179.8(4)
C8 C13 C14 C0AA -179.4(2)
C8 C13 C14 C5 -1.2(4)
C8 C7 C6 C5 -0.2(5)
C23 P18 C17 C11 -64.6(3)
C23 P18 C27 C28 -170.4(2)
C23 P18 C19 C20 -54.3(3)
C23 C24 C25 C26 65.9(4)
C0AA C14 C5 C6 179.7(3)
C0AA C14 C5 C4 0.8(4)
C0AA C1AA C3 C4 2.0(6)
C16 C12 C13 C14 0.1(4)
C16 C12 C13 C8 179.2(2)
C16 C12 C11 C17 -2.8(4)
C16 C12 C11 C10 -177.9(2)
C5 C14 C0AA C15 -178.0(2)
C5 C14 C0AA C1AA 0.3(4)
C5 C4 C3 C1AA -0.8(6)
C9 C8 C7 C6 -177.4(3)
C15 C0AA C1AA C3 176.5(3)
C1AA C0AA C15 C16 -178.0(3)
C7 C8 C9 C10 178.4(3)
C6 C5 C4 C3 -179.4(3)
C4 C5 C6 C7 178.0(3)
